data_4021203
loop_
_publ_author_name
'Anton\'in Kl\'asek'
'Vladim\'ir Mrkvi\<cka'
'Andrej Pevec'
'Janez Ko\<smrlj'

_publ_section_title
;
 Novel Tandem Hydration/Cyclodehydration of \a-Thiocyanatoketones
 to 2-Oxo-3-thiazolines. Application to
 Thiazolo[5,4-c]quinoline-2,4(3aH,5H)-dione Synthesis
;
_journal_name_full 'Journal of Organic Chemistry'
_journal_page_first 5646
_journal_page_last 5651
_journal_paper_doi 10.1021/jo0493370
_journal_volume 69
_journal_year 2004
_chemical_formula_sum 'C18 H10 D6 N2 O3 S2'
_chemical_formula_weight 378.50
_chemical_melting_point 602(2)
_space_group_IT_number 2
_symmetry_cell_setting triclinic
_symmetry_space_group_name_Hall '-P 1'
_symmetry_space_group_name_H-M 'P -1'
_cell_angle_alpha 78.0515(8)
_cell_angle_beta 74.4187(8)
_cell_angle_gamma 63.0264(10)
_cell_formula_units_Z 4
_cell_length_a 10.4315(2)
_cell_length_b 10.9832(2)
_cell_length_c 17.7826(4)
_cell_measurement_temperature 150(2)
_cell_volume 1740.38(6)
_diffrn_ambient_temperature 150(2)
_exptl_crystal_density_diffrn 1.444
_cod_depositor_comments
;
The following automatic conversions were performed:

'_chemical_melting_point' value '327 - 331 \%C' was changed to
'602(2)' - it was converted from degrees Celsius(C) to Kelvins(K),
the average value was taken and precision was estimated.

Automatic conversion script
Id: cif_fix_values 1646 2011-03-28 12:23:43Z adriana 
;
_cod_database_code 4021203

loop_
_symmetry_equiv_pos_as_xyz
'x, y, z'
'-x, -y, -z'

loop_
_atom_site_label
_atom_site_type_symbol
_atom_site_fract_x
_atom_site_fract_y
_atom_site_fract_z
_atom_site_U_iso_or_equiv
_atom_site_adp_type
_atom_site_occupancy
_atom_site_symmetry_multiplicity
_atom_site_calc_flag
_atom_site_refinement_flags
_atom_site_disorder_assembly
_atom_site_disorder_group
S3 S 0.20899(9) 0.81811(9) 0.00729(6) 0.0300(2) Uani 1 1 d . . .
O2 O 0.2915(3) 0.8882(3) 0.11531(19) 0.0377(7) Uani 1 1 d . . .
O4 O 0.0237(3) 0.7378(3) -0.06938(16) 0.0326(6) Uani 1 1 d . . .
N1 N 0.0612(3) 0.8920(3) 0.1442(2) 0.0302(7) Uani 1 1 d . . .
H1 H 0.037(5) 0.922(5) 0.185(3) 0.028(11) Uiso 1 1 d . . .
N5 N -0.1743(3) 0.7920(3) 0.03336(18) 0.0249(6) Uani 1 1 d . . .
C2 C 0.1952(4) 0.8731(4) 0.0986(2) 0.0294(8) Uani 1 1 d . . .
C3A C 0.0338(3) 0.8226(3) 0.0396(2) 0.0257(7) Uani 1 1 d . . .
C4 C -0.0344(4) 0.7810(3) -0.0051(2) 0.0255(7) Uani 1 1 d . . .
C5A C -0.2448(4) 0.8384(3) 0.1077(2) 0.0236(7) Uani 1 1 d . . .
C6 C -0.3866(4) 0.8467(4) 0.1417(2) 0.0274(7) Uani 1 1 d . . .
H6 H -0.4374 0.8246 0.1134 0.033 Uiso 1 1 calc R . .
C7 C -0.4513(4) 0.8869(4) 0.2159(2) 0.0317(8) Uani 1 1 d . . .
H7 H -0.5466 0.8912 0.2386 0.038 Uiso 1 1 calc R . .
C8 C -0.3809(4) 0.9215(4) 0.2586(2) 0.0329(8) Uani 1 1 d . . .
H8 H -0.4280 0.9493 0.3098 0.039 Uiso 1 1 calc R . .
C9 C -0.2429(4) 0.9153(4) 0.2265(2) 0.0289(7) Uani 1 1 d . . .
H9 H -0.1948 0.9390 0.2556 0.035 Uiso 1 1 calc R . .
C9A C -0.1723(4) 0.8741(3) 0.1506(2) 0.0243(7) Uani 1 1 d . . .
C9B C -0.0286(4) 0.8638(3) 0.1133(2) 0.0253(7) Uani 1 1 d . . .
C21 C -0.2452(4) 0.7416(4) -0.0043(2) 0.0244(7) Uani 1 1 d . . .
C22 C -0.2133(4) 0.6031(4) 0.0082(2) 0.0268(7) Uani 1 1 d . . .
H22 H -0.1417 0.5417 0.0380 0.032 Uiso 1 1 calc R . .
C23 C -0.2876(4) 0.5555(4) -0.0236(2) 0.0313(8) Uani 1 1 d . . .
H23 H -0.2664 0.4606 -0.0156 0.038 Uiso 1 1 calc R . .
C24 C -0.3922(4) 0.6444(4) -0.0668(2) 0.0315(8) Uani 1 1 d . . .
H24 H -0.4440 0.6110 -0.0874 0.038 Uiso 1 1 calc R . .
C25 C -0.4215(4) 0.7832(4) -0.0799(2) 0.0323(8) Uani 1 1 d . . .
H25 H -0.4922 0.8443 -0.1104 0.039 Uiso 1 1 calc R . .
C26 C -0.3480(4) 0.8326(4) -0.0486(2) 0.0302(8) Uani 1 1 d . . .
H26 H -0.3676 0.9272 -0.0574 0.036 Uiso 1 1 calc R . .
S3' S 0.00351(10) 0.72180(10) 0.52320(5) 0.0319(2) Uani 1 1 d . . .
O2' O -0.2823(3) 0.8213(3) 0.58691(16) 0.0396(7) Uani 1 1 d . . .
O4' O 0.2974(3) 0.5910(3) 0.40627(17) 0.0396(7) Uani 1 1 d . . .
N1' N -0.2029(4) 0.7119(3) 0.47399(19) 0.0302(7) Uani 1 1 d . . .
H1' H -0.290(6) 0.727(6) 0.468(3) 0.056(15) Uiso 1 1 d . . .
N5' N 0.1970(3) 0.5460(3) 0.32134(18) 0.0274(6) Uani 1 1 d . . .
C2' C -0.1856(4) 0.7597(4) 0.5340(2) 0.0309(8) Uani 1 1 d . . .
C3A' C 0.0443(4) 0.6481(4) 0.4373(2) 0.0273(7) Uani 1 1 d . . .
C4' C 0.1886(4) 0.5947(4) 0.3896(2) 0.0295(7) Uani 1 1 d . . .
C5A' C 0.0752(4) 0.5480(4) 0.2999(2) 0.0266(7) Uani 1 1 d . . .
C6' C 0.0913(4) 0.5010(4) 0.2291(2) 0.0322(8) Uani 1 1 d . . .
H6' H 0.1840 0.4701 0.1942 0.039 Uiso 1 1 calc R . .
C7' C -0.0283(4) 0.4996(4) 0.2100(2) 0.0348(8) Uani 1 1 d . . .
H7' H -0.0163 0.4671 0.1620 0.042 Uiso 1 1 calc R . .
C8' C -0.1648(4) 0.5447(4) 0.2595(3) 0.0366(9) Uani 1 1 d . . .
H8' H -0.2450 0.5410 0.2460 0.044 Uiso 1 1 calc R . .
C9' C -0.1840(4) 0.5955(4) 0.3289(2) 0.0309(8) Uani 1 1 d . . .
H9' H -0.2781 0.6286 0.3623 0.037 Uiso 1 1 calc R . .
C9A' C -0.0650(4) 0.5980(4) 0.3497(2) 0.0267(7) Uani 1 1 d . . .
C9B' C -0.0763(4) 0.6511(4) 0.4195(2) 0.0269(7) Uani 1 1 d . . .
C21' C 0.3406(4) 0.4940(4) 0.2705(2) 0.0261(7) Uani 1 1 d . . .
C22' C 0.3908(4) 0.5863(4) 0.2228(2) 0.0338(8) Uani 1 1 d . . .
H22' H 0.3303 0.6821 0.2217 0.041 Uiso 1 1 calc R . .
C23' C 0.5309(5) 0.5371(5) 0.1766(2) 0.0388(9) Uani 1 1 d . . .
H23' H 0.5656 0.5997 0.1428 0.047 Uiso 1 1 calc R . .
C24' C 0.6210(4) 0.3970(4) 0.1792(2) 0.0337(8) Uani 1 1 d . . .
H24' H 0.7180 0.3641 0.1488 0.040 Uiso 1 1 calc R . .
C25' C 0.5680(4) 0.3059(4) 0.2266(2) 0.0339(8) Uani 1 1 d . . .
H25' H 0.6285 0.2100 0.2280 0.041 Uiso 1 1 calc R . .
C26' C 0.4264(4) 0.3542(4) 0.2723(2) 0.0304(8) Uani 1 1 d . . .
H26' H 0.3895 0.2918 0.3042 0.036 Uiso 1 1 calc R . .
S30 S -0.02146(12) 0.91290(14) 0.68544(7) 0.0490(3) Uani 1 1 d . . .
S10 S 0.37262(11) 0.80964(14) 0.50671(6) 0.0466(3) Uani 1 1 d . . .
O10 O 0.5224(3) 0.7731(5) 0.45421(19) 0.0606(10) Uani 1 1 d . . .
O30 O 0.0350(4) 0.9950(5) 0.7147(2) 0.0632(11) Uani 1 1 d . . .
C10 C 0.3665(5) 0.9045(5) 0.5787(3) 0.0460(10) Uani 1 1 d . . .
H10A H 0.3690 0.9918 0.5534 0.069 Uiso 1 1 calc R . .
H10B H 0.4513 0.8513 0.6039 0.069 Uiso 1 1 calc R . .
H10C H 0.2758 0.9225 0.6183 0.069 Uiso 1 1 calc R . .
C11 C 0.3762(5) 0.6576(5) 0.5673(3) 0.0472(11) Uani 1 1 d . . .
H11A H 0.4648 0.6140 0.5897 0.071 Uiso 1 1 calc R . .
H11B H 0.3766 0.5940 0.5357 0.071 Uiso 1 1 calc R . .
H11C H 0.2891 0.6811 0.6097 0.071 Uiso 1 1 calc R . .
C30 C -0.1626(6) 1.0363(6) 0.6374(3) 0.0583(14) Uani 1 1 d . . .
H30A H -0.1193 1.0736 0.5876 0.087 Uiso 1 1 calc R . .
H30B H -0.2272 1.1108 0.6707 0.087 Uiso 1 1 calc R . .
H30C H -0.2196 0.9931 0.6274 0.087 Uiso 1 1 calc R . .
C31 C -0.1331(6) 0.8600(5) 0.7679(3) 0.0525(12) Uani 1 1 d . . .
H31A H -0.2110 0.9408 0.7928 0.079 Uiso 1 1 calc R . .
H31B H -0.0725 0.7987 0.8057 0.079 Uiso 1 1 calc R . .
H31C H -0.1771 0.8114 0.7503 0.079 Uiso 1 1 calc R . .

loop_
_atom_site_aniso_label
_atom_site_aniso_U_11
_atom_site_aniso_U_22
_atom_site_aniso_U_33
_atom_site_aniso_U_23
_atom_site_aniso_U_13
_atom_site_aniso_U_12
S3 0.0217(4) 0.0271(4) 0.0407(5) -0.0026(4) -0.0030(4) -0.0120(3)
O2 0.0315(14) 0.0334(14) 0.0573(18) -0.0017(13) -0.0150(13) -0.0193(12)
O4 0.0264(13) 0.0391(15) 0.0291(13) -0.0088(11) 0.0009(10) -0.0126(11)
N1 0.0266(15) 0.0282(16) 0.0402(19) -0.0056(14) -0.0095(14) -0.0130(13)
N5 0.0209(13) 0.0239(14) 0.0303(15) -0.0040(12) -0.0061(11) -0.0088(11)
C2 0.0286(18) 0.0187(16) 0.042(2) 0.0005(15) -0.0105(15) -0.0102(14)
C3A 0.0172(15) 0.0191(15) 0.0381(19) -0.0033(14) -0.0048(13) -0.0056(12)
C4 0.0216(16) 0.0208(16) 0.0325(18) -0.0005(14) -0.0064(14) -0.0078(13)
C5A 0.0221(16) 0.0208(16) 0.0266(17) -0.0008(13) -0.0041(13) -0.0091(13)
C6 0.0233(16) 0.0252(17) 0.0342(19) -0.0039(14) -0.0065(14) -0.0100(14)
C7 0.0224(17) 0.0340(19) 0.036(2) -0.0052(16) 0.0009(14) -0.0123(15)
C8 0.0311(19) 0.0330(19) 0.0331(19) -0.0109(16) 0.0007(15) -0.0132(16)
C9 0.0315(18) 0.0272(18) 0.0297(18) -0.0059(14) -0.0073(14) -0.0119(15)
C9A 0.0222(16) 0.0194(15) 0.0308(18) -0.0026(13) -0.0057(13) -0.0081(13)
C9B 0.0238(16) 0.0189(15) 0.0339(18) -0.0018(13) -0.0090(14) -0.0083(13)
C21 0.0233(16) 0.0287(17) 0.0235(16) -0.0031(13) -0.0033(13) -0.0135(14)
C22 0.0269(17) 0.0245(17) 0.0261(17) -0.0025(13) -0.0054(13) -0.0083(14)
C23 0.036(2) 0.0245(17) 0.0330(19) -0.0047(15) -0.0059(15) -0.0125(15)
C24 0.0344(19) 0.039(2) 0.0270(18) -0.0100(15) -0.0030(15) -0.0192(17)
C25 0.0291(18) 0.035(2) 0.0335(19) -0.0006(16) -0.0129(15) -0.0118(16)
C26 0.0305(18) 0.0260(17) 0.0355(19) 0.0021(15) -0.0105(15) -0.0132(15)
S3' 0.0320(5) 0.0390(5) 0.0250(4) -0.0083(4) -0.0021(3) -0.0150(4)
O2' 0.0384(15) 0.0461(17) 0.0308(15) -0.0147(13) 0.0100(12) -0.0196(13)
O4' 0.0271(13) 0.0573(19) 0.0366(15) -0.0174(14) -0.0054(11) -0.0148(13)
N1' 0.0253(15) 0.0344(17) 0.0283(16) -0.0056(13) 0.0009(12) -0.0128(13)
N5' 0.0231(14) 0.0302(15) 0.0272(15) -0.0058(12) -0.0049(12) -0.0086(12)
C2' 0.0323(19) 0.0311(19) 0.0281(18) 0.0005(15) -0.0016(15) -0.0162(16)
C3A' 0.0284(17) 0.0295(18) 0.0223(16) -0.0036(14) -0.0037(13) -0.0111(15)
C4' 0.0254(17) 0.0346(19) 0.0268(18) -0.0064(15) -0.0042(14) -0.0105(15)
C5A' 0.0264(17) 0.0254(17) 0.0276(17) 0.0011(14) -0.0084(14) -0.0105(14)
C6' 0.0306(19) 0.0305(19) 0.0330(19) -0.0063(15) -0.0076(15) -0.0088(15)
C7' 0.039(2) 0.033(2) 0.034(2) -0.0075(16) -0.0139(16) -0.0111(17)
C8' 0.033(2) 0.034(2) 0.047(2) -0.0025(17) -0.0161(17) -0.0139(17)
C9' 0.0277(18) 0.0298(18) 0.035(2) -0.0006(15) -0.0091(15) -0.0115(15)
C9A' 0.0268(17) 0.0227(16) 0.0288(18) -0.0010(14) -0.0062(14) -0.0092(14)
C9B' 0.0251(17) 0.0245(17) 0.0280(17) -0.0007(14) -0.0041(14) -0.0093(14)
C21' 0.0228(16) 0.0322(18) 0.0232(16) -0.0074(14) -0.0039(13) -0.0100(14)
C22' 0.039(2) 0.0281(18) 0.033(2) -0.0040(15) -0.0032(16) -0.0143(16)
C23' 0.047(2) 0.046(2) 0.033(2) -0.0097(17) 0.0049(17) -0.032(2)
C24' 0.0253(17) 0.049(2) 0.0289(19) -0.0145(17) 0.0017(14) -0.0165(17)
C25' 0.0289(18) 0.034(2) 0.0300(19) -0.0067(16) -0.0058(15) -0.0042(15)
C26' 0.0311(18) 0.0305(19) 0.0267(18) -0.0007(14) -0.0049(14) -0.0120(15)
S30 0.0341(5) 0.0676(8) 0.0512(7) -0.0330(6) -0.0029(5) -0.0183(5)
S10 0.0249(5) 0.0740(8) 0.0296(5) -0.0047(5) -0.0052(4) -0.0117(5)
O10 0.0323(16) 0.109(3) 0.0344(17) -0.0197(18) 0.0028(13) -0.0246(18)
O30 0.0459(19) 0.108(3) 0.058(2) -0.046(2) 0.0031(16) -0.043(2)
C10 0.039(2) 0.048(3) 0.040(2) -0.004(2) -0.0031(18) -0.012(2)
C11 0.035(2) 0.056(3) 0.050(3) -0.018(2) -0.0065(19) -0.014(2)
C30 0.063(3) 0.080(4) 0.049(3) 0.014(3) -0.024(2) -0.047(3)
C31 0.069(3) 0.042(3) 0.052(3) 0.001(2) -0.024(2) -0.024(2)

loop_
_geom_bond_atom_site_label_1
_geom_bond_atom_site_label_2
_geom_bond_distance
_geom_bond_site_symmetry_2
_geom_bond_publ_flag
S3 C3A 1.743(3) . ?
S3 C2 1.796(4) . ?
O2 C2 1.206(4) . ?
O4 C4 1.220(4) . ?
N1 C2 1.360(5) . ?
N1 C9B 1.373(5) . ?
N1 H1 0.79(5) . ?
N5 C4 1.396(4) . ?
N5 C5A 1.401(5) . ?
N5 C21 1.446(4) . ?
C3A C9B 1.365(5) . ?
C3A C4 1.448(5) . ?
C5A C6 1.408(5) . ?
C5A C9A 1.418(5) . ?
C6 C7 1.373(5) . ?
C6 H6 0.9500 . ?
C7 C8 1.390(5) . ?
C7 H7 0.9500 . ?
C8 C9 1.374(5) . ?
C8 H8 0.9500 . ?
C9 C9A 1.409(5) . ?
C9 H9 0.9500 . ?
C9A C9B 1.430(5) . ?
C21 C22 1.384(5) . ?
C21 C26 1.388(5) . ?
C22 C23 1.385(5) . ?
C22 H22 0.9500 . ?
C23 C24 1.380(5) . ?
C23 H23 0.9500 . ?
C24 C25 1.393(5) . ?
C24 H24 0.9500 . ?
C25 C26 1.388(5) . ?
C25 H25 0.9500 . ?
C26 H26 0.9500 . ?
S3' C3A' 1.737(4) . ?
S3' C2' 1.785(4) . ?
O2' C2' 1.222(5) . ?
O4' C4' 1.229(4) . ?
N1' C2' 1.368(5) . ?
N1' C9B' 1.382(5) . ?
N1' H1' 0.87(6) . ?
N5' C4' 1.392(5) . ?
N5' C5A' 1.412(4) . ?
N5' C21' 1.448(4) . ?
C3A' C9B' 1.362(5) . ?
C3A' C4' 1.432(5) . ?
C5A' C6' 1.399(5) . ?
C5A' C9A' 1.415(5) . ?
C6' C7' 1.384(5) . ?
C6' H6' 0.9500 . ?
C7' C8' 1.384(6) . ?
C7' H7' 0.9500 . ?
C8' C9' 1.387(6) . ?
C8' H8' 0.9500 . ?
C9' C9A' 1.401(5) . ?
C9' H9' 0.9500 . ?
C9A' C9B' 1.432(5) . ?
C21' C26' 1.381(5) . ?
C21' C22' 1.381(5) . ?
C22' C23' 1.388(6) . ?
C22' H22' 0.9500 . ?
C23' C24' 1.391(6) . ?
C23' H23' 0.9500 . ?
C24' C25' 1.386(6) . ?
C24' H24' 0.9500 . ?
C25' C26' 1.395(5) . ?
C25' H25' 0.9500 . ?
C26' H26' 0.9500 . ?
S30 O30 1.508(3) . ?
S30 C30 1.766(5) . ?
S30 C31 1.785(6) . ?
S10 O10 1.509(3) . ?
S10 C11 1.780(5) . ?
S10 C10 1.782(5) . ?
C10 H10A 0.9800 . ?
C10 H10B 0.9800 . ?
C10 H10C 0.9800 . ?
C11 H11A 0.9800 . ?
C11 H11B 0.9800 . ?
C11 H11C 0.9800 . ?
C30 H30A 0.9800 . ?
C30 H30B 0.9800 . ?
C30 H30C 0.9800 . ?
C31 H31A 0.9800 . ?
C31 H31B 0.9800 . ?
C31 H31C 0.9800 . ?

loop_
_cod_related_entry_id
_cod_related_entry_database
_cod_related_entry_code
1 ChemSpider 30658501
